data_7052760
loop_
_publ_author_name
'Pijnenburg, Niels J. M.'
'Lutz, Martin'
'Siegler, Maxime A.'
'Spek, Anthony'
'van Koten, Gerard'
'Gebbink, Robertus J. M. Klein'

_publ_section_title
;
 The role of the dendritic support in the catalytic performance of
 peripheral pincer Pd-complexes
;
_journal_issue 10
_journal_name_full 'New Journal of Chemistry'
_journal_page_first 2356
_journal_paper_doi 10.1039/c1nj20366e
_journal_volume 35
_journal_year 2011
_chemical_formula_moiety 'C25 H26 Cl N O Pd S2'
_chemical_formula_sum 'C25 H26 Cl N O Pd S2'
_chemical_formula_weight 562.44
_chemical_name_systematic
;
?
;
_space_group_IT_number 14
_symmetry_cell_setting monoclinic
_symmetry_space_group_name_Hall '-P 2ybc'
_symmetry_space_group_name_H-M 'P 1 21/c 1'
_atom_sites_solution_hydrogens difmap
_atom_sites_solution_primary direct
_atom_sites_solution_secondary difmap
_audit_creation_method SHELXL-97
_cell_angle_alpha 90.00
_cell_angle_beta 113.3804(7)
_cell_angle_gamma 90.00
_cell_formula_units_Z 4
_cell_length_a 15.8584(2)
_cell_length_b 9.8059(2)
_cell_length_c 16.2730(3)
_cell_measurement_reflns_used 97731
_cell_measurement_temperature 150(2)
_cell_measurement_theta_max 27.48
_cell_measurement_theta_min 1.02
_cell_volume 2322.77(7)
_computing_cell_refinement HKL2000
_computing_data_collection 'Nonius COLLECT'
_computing_data_reduction 'HKL2000, SortAV'
_computing_structure_refinement 'SHELXL-97 (Sheldrick, 1997)'
_computing_structure_solution 'SHELXS-97 (Sheldrick, 1990)'
_diffrn_ambient_temperature 150(2)
_diffrn_measured_fraction_theta_full 0.997
_diffrn_measured_fraction_theta_max 0.997
_diffrn_measurement_device_type 'Nonius KappaCCD'
_diffrn_measurement_method '\f and \w scans'
_diffrn_radiation_monochromator graphite
_diffrn_radiation_source 'rotating anode'
_diffrn_radiation_type MoK\a
_diffrn_radiation_wavelength 0.71073
_diffrn_reflns_av_R_equivalents 0.0692
_diffrn_reflns_av_sigmaI/netI 0.0479
_diffrn_reflns_limit_h_max 20
_diffrn_reflns_limit_h_min -20
_diffrn_reflns_limit_k_max 12
_diffrn_reflns_limit_k_min -12
_diffrn_reflns_limit_l_max 21
_diffrn_reflns_limit_l_min -21
_diffrn_reflns_number 28291
_diffrn_reflns_theta_full 27.44
_diffrn_reflns_theta_max 27.44
_diffrn_reflns_theta_min 2.48
_exptl_absorpt_coefficient_mu 1.112
_exptl_absorpt_correction_T_max 1.12
_exptl_absorpt_correction_T_min 0.841
_exptl_absorpt_correction_type multi-scan
_exptl_absorpt_process_details SortAV
_exptl_crystal_colour yellow
_exptl_crystal_density_diffrn 1.608
_exptl_crystal_density_method 'not measured'
_exptl_crystal_description needle
_exptl_crystal_F_000 1144
_exptl_crystal_size_max 0.30
_exptl_crystal_size_mid 0.15
_exptl_crystal_size_min 0.04
_refine_diff_density_max 1.018
_refine_diff_density_min -1.046
_refine_diff_density_rms 0.096
_refine_ls_extinction_method none
_refine_ls_goodness_of_fit_ref 1.055
_refine_ls_hydrogen_treatment mixed
_refine_ls_matrix_type full
_refine_ls_number_parameters 285
_refine_ls_number_reflns 5286
_refine_ls_number_restraints 0
_refine_ls_restrained_S_all 1.055
_refine_ls_R_factor_all 0.0493
_refine_ls_R_factor_gt 0.0350
_refine_ls_shift/su_max 0.001
_refine_ls_shift/su_mean 0.000
_refine_ls_structure_factor_coef Fsqd
_refine_ls_weighting_details 'calc w=1/[\s^2^(Fo^2^)+(0.0456P)^2^+0.9139P] where P=(Fo^2^+2Fc^2^)/3'
_refine_ls_weighting_scheme calc
_refine_ls_wR_factor_gt 0.0851
_refine_ls_wR_factor_ref 0.0932
_reflns_number_gt 4197
_reflns_number_total 5286
_reflns_threshold_expression I>2\s(I)
_cod_data_source_file c1nj20366e.txt
_cod_data_source_block l0011a
_cod_original_cell_volume 2322.76(7)
_cod_original_sg_symbol_H-M 'P 21/c'
_cod_database_code 7052760

loop_
_symmetry_equiv_pos_as_xyz
'x, y, z'
'-x, y+1/2, -z+1/2'
'-x, -y, -z'
'x, -y-1/2, z-1/2'

loop_
_atom_site_label
_atom_site_type_symbol
_atom_site_fract_x
_atom_site_fract_y
_atom_site_fract_z
_atom_site_U_iso_or_equiv
_atom_site_adp_type
_atom_site_occupancy
_atom_site_symmetry_multiplicity
_atom_site_calc_flag
_atom_site_refinement_flags
Pd1 Pd 0.328420(13) 0.04016(2) 0.141660(13) 0.02583(9) Uani 1 1 d .
Cl1 Cl 0.22156(5) -0.06695(8) 0.19315(5) 0.03390(17) Uani 1 1 d .
S1 S 0.30454(4) -0.08804(8) 0.01604(5) 0.02911(16) Uani 1 1 d .
S2 S 0.37875(4) 0.18371(8) 0.26326(4) 0.02826(16) Uani 1 1 d .
O1 O 0.56511(14) 0.4063(2) -0.06197(13) 0.0358(5) Uani 1 1 d .
N1 N 0.66064(16) 0.4563(2) 0.07980(16) 0.0305(6) Uani 1 1 d .
H1N H 0.679(2) 0.436(3) 0.138(2) 0.047(10) Uiso 1 1 d .
C1 C 0.41940(16) 0.1359(3) 0.10652(17) 0.0254(6) Uani 1 1 d .
C2 C 0.41766(17) 0.1225(3) 0.02010(17) 0.0259(6) Uani 1 1 d .
C3 C 0.47719(17) 0.2000(3) -0.00492(18) 0.0277(6) Uani 1 1 d .
H3 H 0.4765 0.1891 -0.0632 0.033 Uiso 1 1 calc R
C4 C 0.53769(17) 0.2931(3) 0.05389(17) 0.0259(6) Uani 1 1 d .
C5 C 0.54114(17) 0.3027(3) 0.14075(17) 0.0268(6) Uani 1 1 d .
H5 H 0.5837 0.3633 0.1823 0.032 Uiso 1 1 calc R
C6 C 0.48350(17) 0.2252(3) 0.16708(17) 0.0259(6) Uani 1 1 d .
C7 C 0.34517(19) 0.0338(3) -0.04641(19) 0.0295(6) Uani 1 1 d .
H7A H 0.3711 -0.0159 -0.0840 0.035 Uiso 1 1 calc R
H7B H 0.2934 0.0906 -0.0860 0.035 Uiso 1 1 calc R
C8 C 0.18635(18) -0.1036(3) -0.05731(19) 0.0328(6) Uani 1 1 d .
C9 C 0.1648(2) -0.1920(3) -0.1289(2) 0.0440(8) Uani 1 1 d .
H9 H 0.2118 -0.2433 -0.1370 0.053 Uiso 1 1 calc R
C10 C 0.0738(2) -0.2054(4) -0.1893(2) 0.0530(9) Uani 1 1 d .
H10 H 0.0583 -0.2668 -0.2383 0.064 Uiso 1 1 calc R
C11 C 0.0063(2) -0.1294(4) -0.1780(2) 0.0528(10) Uani 1 1 d .
H11 H -0.0556 -0.1377 -0.2197 0.063 Uiso 1 1 calc R
C12 C 0.0278(2) -0.0412(4) -0.1062(2) 0.0488(9) Uani 1 1 d .
H12 H -0.0193 0.0108 -0.0988 0.059 Uiso 1 1 calc R
C13 C 0.1181(2) -0.0283(3) -0.0451(2) 0.0392(7) Uani 1 1 d .
H13 H 0.1330 0.0314 0.0047 0.047 Uiso 1 1 calc R
C14 C 0.48748(17) 0.2364(3) 0.26067(17) 0.0284(6) Uani 1 1 d .
H14A H 0.5009 0.3318 0.2817 0.034 Uiso 1 1 calc R
H14B H 0.5375 0.1779 0.3014 0.034 Uiso 1 1 calc R
C15 C 0.30736(18) 0.3308(3) 0.22433(18) 0.0298(6) Uani 1 1 d .
C16 C 0.2213(2) 0.3225(3) 0.2275(2) 0.0387(7) Uani 1 1 d .
H16 H 0.2018 0.2400 0.2452 0.046 Uiso 1 1 calc R
C17 C 0.1639(2) 0.4359(4) 0.2046(3) 0.0483(9) Uani 1 1 d .
H17 H 0.1049 0.4307 0.2066 0.058 Uiso 1 1 calc R
C18 C 0.1922(2) 0.5560(3) 0.1790(2) 0.0452(8) Uani 1 1 d .
H18 H 0.1536 0.6341 0.1650 0.054 Uiso 1 1 calc R
C19 C 0.2769(2) 0.5616(3) 0.1739(2) 0.0453(8) Uani 1 1 d .
H19 H 0.2957 0.6434 0.1548 0.054 Uiso 1 1 calc R
C20 C 0.3349(2) 0.4496(3) 0.1961(2) 0.0369(7) Uani 1 1 d .
H20 H 0.3929 0.4542 0.1920 0.044 Uiso 1 1 calc R
C21 C 0.58963(18) 0.3888(3) 0.01886(17) 0.0266(6) Uani 1 1 d .
C22 C 0.70513(19) 0.5704(3) 0.0553(2) 0.0341(7) Uani 1 1 d .
H22A H 0.7053 0.6501 0.0927 0.041 Uiso 1 1 calc R
H22B H 0.6682 0.5950 -0.0079 0.041 Uiso 1 1 calc R
C23 C 0.8028(2) 0.5425(3) 0.0660(2) 0.0368(7) Uani 1 1 d .
H23A H 0.8031 0.4671 0.0257 0.044 Uiso 1 1 calc R
H23B H 0.8398 0.5138 0.1283 0.044 Uiso 1 1 calc R
C24 C 0.8456(2) 0.6683(4) 0.0442(2) 0.0440(8) Uani 1 1 d .
H24A H 0.8477 0.7420 0.0865 0.053 Uiso 1 1 calc R
H24B H 0.8063 0.6997 -0.0169 0.053 Uiso 1 1 calc R
C25 C 0.9423(2) 0.6431(5) 0.0493(3) 0.0601(10) Uani 1 1 d .
H25A H 0.9814 0.6104 0.1093 0.090 Uiso 1 1 calc R
H25B H 0.9675 0.7284 0.0372 0.090 Uiso 1 1 calc R
H25C H 0.9402 0.5744 0.0048 0.090 Uiso 1 1 calc R

loop_
_atom_site_aniso_label
_atom_site_aniso_U_11
_atom_site_aniso_U_22
_atom_site_aniso_U_33
_atom_site_aniso_U_23
_atom_site_aniso_U_13
_atom_site_aniso_U_12
Pd1 0.01921(11) 0.03077(15) 0.02356(13) 0.00182(9) 0.00430(8) -0.00066(8)
Cl1 0.0251(3) 0.0421(4) 0.0316(4) 0.0034(3) 0.0081(3) -0.0051(3)
S1 0.0209(3) 0.0321(4) 0.0283(3) -0.0015(3) 0.0033(3) -0.0012(3)
S2 0.0241(3) 0.0359(4) 0.0226(3) 0.0019(3) 0.0069(3) -0.0020(3)
O1 0.0353(11) 0.0432(13) 0.0255(10) -0.0007(9) 0.0084(9) -0.0057(10)
N1 0.0266(12) 0.0392(15) 0.0246(12) -0.0024(11) 0.0090(10) -0.0056(10)
C1 0.0192(12) 0.0301(15) 0.0239(13) 0.0015(11) 0.0053(10) 0.0028(11)
C2 0.0185(12) 0.0280(15) 0.0251(13) 0.0006(11) 0.0023(10) 0.0027(11)
C3 0.0216(12) 0.0365(16) 0.0222(13) -0.0005(12) 0.0058(10) 0.0043(11)
C4 0.0176(12) 0.0308(15) 0.0259(13) 0.0023(11) 0.0053(10) 0.0015(11)
C5 0.0191(12) 0.0328(16) 0.0237(13) -0.0041(11) 0.0036(10) -0.0013(11)
C6 0.0197(12) 0.0323(15) 0.0215(12) 0.0021(11) 0.0038(10) 0.0022(11)
C7 0.0242(13) 0.0341(17) 0.0257(14) -0.0006(12) 0.0052(11) -0.0039(12)
C8 0.0208(13) 0.0383(17) 0.0327(15) 0.0036(13) 0.0038(11) -0.0036(12)
C9 0.0360(17) 0.040(2) 0.0466(19) -0.0051(15) 0.0058(15) -0.0037(14)
C10 0.0426(19) 0.052(2) 0.046(2) -0.0059(17) -0.0017(16) -0.0149(17)
C11 0.0258(16) 0.071(3) 0.047(2) 0.0085(19) -0.0011(14) -0.0168(17)
C12 0.0241(15) 0.069(3) 0.048(2) 0.0118(18) 0.0087(14) 0.0023(15)
C13 0.0270(15) 0.052(2) 0.0339(16) 0.0010(15) 0.0067(13) -0.0014(14)
C14 0.0214(13) 0.0373(16) 0.0227(13) 0.0018(12) 0.0049(10) -0.0027(11)
C15 0.0243(13) 0.0350(16) 0.0263(14) -0.0024(12) 0.0061(11) -0.0024(12)
C16 0.0275(14) 0.0418(18) 0.0445(18) 0.0014(15) 0.0119(13) -0.0053(13)
C17 0.0249(15) 0.054(2) 0.066(2) 0.0002(18) 0.0183(16) 0.0006(14)
C18 0.0335(17) 0.0360(19) 0.063(2) -0.0004(16) 0.0158(16) 0.0043(14)
C19 0.0399(18) 0.0370(18) 0.057(2) 0.0031(16) 0.0170(16) -0.0028(15)
C20 0.0282(15) 0.0365(18) 0.0458(19) 0.0006(14) 0.0145(14) -0.0017(12)
C21 0.0224(12) 0.0322(16) 0.0252(13) -0.0022(12) 0.0096(11) 0.0015(11)
C22 0.0270(14) 0.0405(17) 0.0332(16) 0.0025(13) 0.0104(12) -0.0023(13)
C23 0.0271(14) 0.0439(19) 0.0364(16) 0.0021(14) 0.0094(13) -0.0007(13)
C24 0.0336(16) 0.048(2) 0.050(2) 0.0054(16) 0.0161(15) -0.0043(15)
C25 0.0371(19) 0.073(3) 0.073(3) -0.003(2) 0.0249(18) -0.0078(18)

loop_
_atom_type_symbol
_atom_type_description
_atom_type_scat_dispersion_real
_atom_type_scat_dispersion_imag
_atom_type_scat_source
C C 0.0033 0.0016 'International Tables Vol C Tables 4.2.6.8 and 6.1.1.4'
H H 0.0000 0.0000 'International Tables Vol C Tables 4.2.6.8 and 6.1.1.4'
Cl Cl 0.1484 0.1585 'International Tables Vol C Tables 4.2.6.8 and 6.1.1.4'
N N 0.0061 0.0033 'International Tables Vol C Tables 4.2.6.8 and 6.1.1.4'
O O 0.0106 0.0060 'International Tables Vol C Tables 4.2.6.8 and 6.1.1.4'
Pd Pd -0.9988 1.0072 'International Tables Vol C Tables 4.2.6.8 and 6.1.1.4'
S S 0.1246 0.1234 'International Tables Vol C Tables 4.2.6.8 and 6.1.1.4'

loop_
_geom_angle_atom_site_label_1
_geom_angle_atom_site_label_2
_geom_angle_atom_site_label_3
_geom_angle
C1 Pd1 S2 85.09(8)
C1 Pd1 S1 83.39(8)
S2 Pd1 S1 168.17(3)
C1 Pd1 Cl1 176.20(8)
S2 Pd1 Cl1 91.11(3)
S1 Pd1 Cl1 100.39(3)
C8 S1 C7 100.99(13)
C8 S1 Pd1 113.58(11)
C7 S1 Pd1 99.53(9)
C15 S2 C14 103.64(13)
C15 S2 Pd1 103.56(9)
C14 S2 Pd1 99.36(9)
C21 N1 C22 122.0(2)
C21 N1 H1N 120(2)
C22 N1 H1N 118(2)
C2 C1 C6 118.9(2)
C2 C1 Pd1 121.13(19)
C6 C1 Pd1 119.90(19)
C3 C2 C1 119.7(2)
C3 C2 C7 121.2(2)
C1 C2 C7 118.8(2)
C2 C3 C4 121.3(2)
C2 C3 H3 119.4
C4 C3 H3 119.4
C3 C4 C5 118.6(2)
C3 C4 C21 118.7(2)
C5 C4 C21 122.4(2)
C6 C5 C4 120.8(2)
C6 C5 H5 119.6
C4 C5 H5 119.6
C5 C6 C1 120.6(2)
C5 C6 C14 120.5(2)
C1 C6 C14 118.9(2)
C2 C7 S1 108.22(19)
C2 C7 H7A 110.1
S1 C7 H7A 110.1
C2 C7 H7B 110.1
S1 C7 H7B 110.1
H7A C7 H7B 108.4
C9 C8 C13 120.6(3)
C9 C8 S1 117.4(2)
C13 C8 S1 122.0(2)
C8 C9 C10 119.6(3)
C8 C9 H9 120.2
C10 C9 H9 120.2
C11 C10 C9 119.9(3)
C11 C10 H10 120.1
C9 C10 H10 120.1
C10 C11 C12 120.5(3)
C10 C11 H11 119.7
C12 C11 H11 119.7
C11 C12 C13 120.1(3)
C11 C12 H12 120.0
C13 C12 H12 120.0
C12 C13 C8 119.4(3)
C12 C13 H13 120.3
C8 C13 H13 120.3
C6 C14 S2 110.14(18)
C6 C14 H14A 109.6
S2 C14 H14A 109.6
C6 C14 H14B 109.6
S2 C14 H14B 109.6
H14A C14 H14B 108.1
C20 C15 C16 120.4(3)
C20 C15 S2 123.9(2)
C16 C15 S2 115.6(2)
C15 C16 C17 119.4(3)
C15 C16 H16 120.3
C17 C16 H16 120.3
C18 C17 C16 120.4(3)
C18 C17 H17 119.8
C16 C17 H17 119.8
C19 C18 C17 119.5(3)
C19 C18 H18 120.2
C17 C18 H18 120.2
C18 C19 C20 120.9(3)
C18 C19 H19 119.5
C20 C19 H19 119.5
C15 C20 C19 119.3(3)
C15 C20 H20 120.3
C19 C20 H20 120.3
O1 C21 N1 122.6(3)
O1 C21 C4 120.4(2)
N1 C21 C4 116.9(2)
N1 C22 C23 114.4(2)
N1 C22 H22A 108.6
C23 C22 H22A 108.6
N1 C22 H22B 108.6
C23 C22 H22B 108.6
H22A C22 H22B 107.6
C22 C23 C24 111.1(3)
C22 C23 H23A 109.4
C24 C23 H23A 109.4
C22 C23 H23B 109.4
C24 C23 H23B 109.4
H23A C23 H23B 108.0
C23 C24 C25 112.9(3)
C23 C24 H24A 109.0
C25 C24 H24A 109.0
C23 C24 H24B 109.0
C25 C24 H24B 109.0
H24A C24 H24B 107.8
C24 C25 H25A 109.5
C24 C25 H25B 109.5
H25A C25 H25B 109.5
C24 C25 H25C 109.5
H25A C25 H25C 109.5
H25B C25 H25C 109.5

loop_
_geom_bond_atom_site_label_1
_geom_bond_atom_site_label_2
_geom_bond_distance
Pd1 C1 1.986(3)
Pd1 S2 2.2980(7)
Pd1 S1 2.2996(7)
Pd1 Cl1 2.4091(7)
S1 C8 1.785(3)
S1 C7 1.843(3)
S2 C15 1.788(3)
S2 C14 1.816(3)
O1 C21 1.227(3)
N1 C21 1.343(3)
N1 C22 1.460(4)
N1 H1N 0.90(4)
C1 C2 1.402(4)
C1 C6 1.405(4)
C2 C3 1.393(4)
C2 C7 1.504(4)
C3 C4 1.394(4)
C3 H3 0.9500
C4 C5 1.396(4)
C4 C21 1.502(4)
C5 C6 1.381(4)
C5 H5 0.9500
C6 C14 1.503(4)
C7 H7A 0.9900
C7 H7B 0.9900
C8 C9 1.382(4)
C8 C13 1.388(4)
C9 C10 1.393(4)
C9 H9 0.9500
C10 C11 1.375(5)
C10 H10 0.9500
C11 C12 1.383(5)
C11 H11 0.9500
C12 C13 1.387(4)
C12 H12 0.9500
C13 H13 0.9500
C14 H14A 0.9900
C14 H14B 0.9900
C15 C20 1.385(4)
C15 C16 1.389(4)
C16 C17 1.391(4)
C16 H16 0.9500
C17 C18 1.383(5)
C17 H17 0.9500
C18 C19 1.380(5)
C18 H18 0.9500
C19 C20 1.385(4)
C19 H19 0.9500
C20 H20 0.9500
C22 C23 1.513(4)
C22 H22A 0.9900
C22 H22B 0.9900
C23 C24 1.516(4)
C23 H23A 0.9900
C23 H23B 0.9900
C24 C25 1.522(4)
C24 H24A 0.9900
C24 H24B 0.9900
C25 H25A 0.9800
C25 H25B 0.9800
C25 H25C 0.9800

loop_
_geom_hbond_atom_site_label_D
_geom_hbond_atom_site_label_H
_geom_hbond_atom_site_label_A
_geom_hbond_distance_DH
_geom_hbond_distance_HA
_geom_hbond_distance_DA
_geom_hbond_angle_DHA
_geom_hbond_site_symmetry_A
N1 H1N Cl1 0.90(4) 2.57(4) 3.423(3) 160(3) 2_655

loop_
_geom_torsion_atom_site_label_1
_geom_torsion_atom_site_label_2
_geom_torsion_atom_site_label_3
_geom_torsion_atom_site_label_4
_geom_torsion
C1 Pd1 S1 C8 -129.89(13)
S2 Pd1 S1 C8 -143.18(15)
Cl1 Pd1 S1 C8 50.48(11)
C1 Pd1 S1 C7 -23.38(12)
S2 Pd1 S1 C7 -36.66(16)
Cl1 Pd1 S1 C7 156.99(9)
C1 Pd1 S2 C15 88.03(12)
S1 Pd1 S2 C15 101.27(15)
Cl1 Pd1 S2 C15 -92.16(10)
C1 Pd1 S2 C14 -18.57(12)
S1 Pd1 S2 C14 -5.33(17)
Cl1 Pd1 S2 C14 161.24(10)
S2 Pd1 C1 C2 -166.0(2)
S1 Pd1 C1 C2 16.7(2)
S2 Pd1 C1 C6 10.2(2)
S1 Pd1 C1 C6 -167.1(2)
C6 C1 C2 C3 -1.8(4)
Pd1 C1 C2 C3 174.47(19)
C6 C1 C2 C7 -176.2(2)
Pd1 C1 C2 C7 0.1(3)
C1 C2 C3 C4 -1.2(4)
C7 C2 C3 C4 173.0(2)
C2 C3 C4 C5 3.3(4)
C2 C3 C4 C21 -170.7(2)
C3 C4 C5 C6 -2.3(4)
C21 C4 C5 C6 171.4(2)
C4 C5 C6 C1 -0.7(4)
C4 C5 C6 C14 -179.8(3)
C2 C1 C6 C5 2.7(4)
Pd1 C1 C6 C5 -173.6(2)
C2 C1 C6 C14 -178.1(2)
Pd1 C1 C6 C14 5.6(3)
C3 C2 C7 S1 163.5(2)
C1 C2 C7 S1 -22.2(3)
C8 S1 C7 C2 145.8(2)
Pd1 S1 C7 C2 29.31(19)
C7 S1 C8 C9 81.9(3)
Pd1 S1 C8 C9 -172.5(2)
C7 S1 C8 C13 -96.6(3)
Pd1 S1 C8 C13 8.9(3)
C13 C8 C9 C10 0.0(5)
S1 C8 C9 C10 -178.5(3)
C8 C9 C10 C11 0.9(5)
C9 C10 C11 C12 -1.0(6)
C10 C11 C12 C13 0.2(5)
C11 C12 C13 C8 0.7(5)
C9 C8 C13 C12 -0.8(5)
S1 C8 C13 C12 177.7(3)
C5 C6 C14 S2 156.2(2)
C1 C6 C14 S2 -23.0(3)
C15 S2 C14 C6 -80.7(2)
Pd1 S2 C14 C6 25.8(2)
C14 S2 C15 C20 2.9(3)
Pd1 S2 C15 C20 -100.4(2)
C14 S2 C15 C16 -174.3(2)
Pd1 S2 C15 C16 82.4(2)
C20 C15 C16 C17 -1.9(5)
S2 C15 C16 C17 175.4(3)
C15 C16 C17 C18 -0.1(5)
C16 C17 C18 C19 1.8(6)
C17 C18 C19 C20 -1.5(6)
C16 C15 C20 C19 2.1(5)
S2 C15 C20 C19 -174.9(3)
C18 C19 C20 C15 -0.4(5)
C22 N1 C21 O1 9.6(4)
C22 N1 C21 C4 -168.0(2)
C3 C4 C21 O1 16.1(4)
C5 C4 C21 O1 -157.7(3)
C3 C4 C21 N1 -166.3(2)
C5 C4 C21 N1 19.9(4)
C21 N1 C22 C23 -112.6(3)
N1 C22 C23 C24 -176.8(3)
C22 C23 C24 C25 -177.1(3)
